data_1547498
loop_
_publ_author_name
'Jang, Hyun-Jae'
'Lee, Soyoung'
'Lee, Seung-Jae'
'Lim, Hyung-Jin'
'Jung, Kyungsook'
'Kim, Young Ho'
'Lee, Seung Woong'
'Rho, Mun-Chual'

_publ_section_title
;
 Anti-inflammatory Activity of Eudesmane-Type Sesquiterpenoids from Salvia
 plebeia.
;
_journal_issue 10
_journal_name_full 'Journal of natural products'
_journal_page_first 2666
_journal_page_last 2676
_journal_paper_doi 10.1021/acs.jnatprod.7b00326
_journal_volume 80
_journal_year 2017
_chemical_absolute_configuration unk
_chemical_formula_moiety 'C15 H18 O5'
_chemical_formula_sum 'C15 H18 O5'
_chemical_formula_weight 278.29
_chemical_name_systematic
;
 ?
;
_space_group_crystal_system orthorhombic
_space_group_IT_number 19
_space_group_name_Hall 'P 2ac 2ab'
_space_group_name_H-M_alt 'P 21 21 21'
_symmetry_space_group_name_Hall 'P 2ac 2ab'
_symmetry_space_group_name_H-M 'P 21 21 21'
_atom_sites_solution_hydrogens mixed
_audit_creation_method SHELXL-2013
_cell_angle_alpha 90
_cell_angle_beta 90
_cell_angle_gamma 90
_cell_formula_units_Z 4
_cell_length_a 9.7788(2)
_cell_length_b 9.8113(2)
_cell_length_c 13.9226(3)
_cell_measurement_reflns_used 3493
_cell_measurement_temperature 296(2)
_cell_measurement_theta_max 23.18
_cell_measurement_theta_min 2.54
_cell_volume 1335.77(5)
_computing_cell_refinement 'SAINT (Bruker, 2012)'
_computing_data_collection 'SMART (Bruker, 2012)'
_computing_data_reduction SAINT
_computing_molecular_graphics 'Ortep-3 for Windows (Farrugia, 2012)'
_computing_publication_material 'WinGX publication routines (Farrugia, 2012)'
_computing_structure_refinement 'SHELXL-2013 (Sheldrick, 2015)'
_computing_structure_solution 'SHELXS-2013 (Sheldrick, 2008)'
_diffrn_ambient_temperature 296(2)
_diffrn_measured_fraction_theta_full 1.000
_diffrn_measured_fraction_theta_max 1.000
_diffrn_measurement_device_type 'Bruker SMART CCD area-detector'
_diffrn_measurement_method '\f and \w scans'
_diffrn_radiation_type MoK\a
_diffrn_radiation_wavelength 0.71073
_diffrn_reflns_av_R_equivalents 0.0471
_diffrn_reflns_av_unetI/netI 0.0514
_diffrn_reflns_Laue_measured_fraction_full 1.000
_diffrn_reflns_Laue_measured_fraction_max 1.000
_diffrn_reflns_limit_h_max 13
_diffrn_reflns_limit_h_min -12
_diffrn_reflns_limit_k_max 13
_diffrn_reflns_limit_k_min -9
_diffrn_reflns_limit_l_max 18
_diffrn_reflns_limit_l_min -18
_diffrn_reflns_number 15918
_diffrn_reflns_point_group_measured_fraction_full 1.000
_diffrn_reflns_point_group_measured_fraction_max 0.998
_diffrn_reflns_theta_full 25.242
_diffrn_reflns_theta_max 28.284
_diffrn_reflns_theta_min 2.540
_diffrn_source 'fine-focus sealed tube'
_exptl_absorpt_coefficient_mu 0.104
_exptl_absorpt_correction_type none
_exptl_crystal_colour colourless
_exptl_crystal_density_diffrn 1.384
_exptl_crystal_description needle
_exptl_crystal_F_000 592
_exptl_crystal_size_max 0.22
_exptl_crystal_size_mid 0.06
_exptl_crystal_size_min 0.05
_refine_diff_density_max 0.168
_refine_diff_density_min -0.224
_refine_diff_density_rms 0.045
_refine_ls_abs_structure_details
;
 Flack x determined using 805 quotients [(I+)-(I-)]/[(I+)+(I-)]
 (Parsons and Flack (2004), Acta Cryst. A60, s61).
;
_refine_ls_abs_structure_Flack 0.5(6)
_refine_ls_extinction_method none
_refine_ls_goodness_of_fit_ref 1.033
_refine_ls_hydrogen_treatment mixed
_refine_ls_matrix_type full
_refine_ls_number_parameters 190
_refine_ls_number_reflns 3316
_refine_ls_number_restraints 0
_refine_ls_restrained_S_all 1.033
_refine_ls_R_factor_all 0.0757
_refine_ls_R_factor_gt 0.0466
_refine_ls_shift/su_max 0.000
_refine_ls_shift/su_mean 0.000
_refine_ls_structure_factor_coef Fsqd
_refine_ls_weighting_details 'w=1/[\s^2^(Fo^2^)+(0.0436P)^2^+0.1142P] where P=(Fo^2^+2Fc^2^)/3'
_refine_ls_weighting_scheme calc
_refine_ls_wR_factor_gt 0.0897
_refine_ls_wR_factor_ref 0.1009
_reflns_Friedel_coverage 0.737
_reflns_Friedel_fraction_full 1.000
_reflns_Friedel_fraction_max 0.994
_reflns_number_gt 2411
_reflns_number_total 3316
_reflns_threshold_expression 'I > 2\s(I)'
_cod_data_source_file np7b00326_si_002.cif
_cod_data_source_block shelx
_cod_depositor_comments 'Adding full bibliography for 1547497--1547498.cif.'
_cod_database_code 1547498
_shelx_space_group_comment
;
The symmetry employed for this shelxl refinement is uniquely defined
by the following loop, which should always be used as a source of
symmetry information in preference to the above space-group names.
They are only intended as comments.
;
_shelxl_version_number 2013-4

loop_
_space_group_symop_operation_xyz
'x, y, z'
'-x+1/2, -y, z+1/2'
'-x, y+1/2, -z+1/2'
'x+1/2, -y+1/2, -z'

loop_
_atom_site_label
_atom_site_type_symbol
_atom_site_fract_x
_atom_site_fract_y
_atom_site_fract_z
_atom_site_U_iso_or_equiv
_atom_site_adp_type
_atom_site_occupancy
_atom_site_site_symmetry_order
_atom_site_calc_flag
_atom_site_refinement_flags_posn
_atom_site_refinement_flags_adp
O1 O 0.21823(18) 0.4787(2) 0.70225(14) 0.0404(5) Uani 1 1 d . .
C2 C 0.2148(3) 0.5038(3) 0.7986(2) 0.0352(6) Uani 1 1 d . .
C3 C 0.3497(3) 0.4728(3) 0.84075(19) 0.0310(6) Uani 1 1 d . .
C4 C 0.4290(3) 0.4280(3) 0.77041(18) 0.0292(6) Uani 1 1 d . .
C5 C 0.5794(3) 0.4035(3) 0.76671(19) 0.0314(6) Uani 1 1 d . .
H5A H 0.5981 0.3127 0.7424 0.038 Uiso 1 1 calc R U
H5B H 0.6186 0.4113 0.8305 0.038 Uiso 1 1 calc R U
C6 C 0.6415(2) 0.5118(3) 0.69932(17) 0.0255(5) Uani 1 1 d . .
H6 H 0.6110 0.5995 0.7253 0.031 Uiso 1 1 calc R U
C7 C 0.7986(2) 0.5173(3) 0.70325(19) 0.0295(6) Uani 1 1 d . .
C8 C 0.8526(3) 0.6073(3) 0.6254(2) 0.0371(7) Uani 1 1 d . .
H8 H 0.9440 0.6330 0.6289 0.045 Uiso 1 1 calc R U
C9 C 0.7804(3) 0.6534(3) 0.5516(2) 0.0389(7) Uani 1 1 d . .
H9 H 0.8231 0.7108 0.5078 0.047 Uiso 1 1 calc R U
C10 C 0.6364(3) 0.6180(3) 0.5360(2) 0.0314(6) Uani 1 1 d . .
C11 C 0.5778(3) 0.5036(3) 0.59714(17) 0.0267(6) Uani 1 1 d . .
C12 C 0.4214(3) 0.5245(3) 0.60586(18) 0.0306(6) Uani 1 1 d . .
H12A H 0.4038 0.6173 0.6264 0.037 Uiso 1 1 calc R U
H12B H 0.3803 0.5127 0.5430 0.037 Uiso 1 1 calc R U
C13 C 0.3535(3) 0.4276(3) 0.67566(19) 0.0318(6) Uani 1 1 d . .
O14 O 0.11400(19) 0.5480(2) 0.83712(15) 0.0456(6) Uani 1 1 d . .
C15 C 0.3822(3) 0.4998(3) 0.9435(2) 0.0406(7) Uani 1 1 d . .
H15A H 0.3673 0.4184 0.9804 0.061 Uiso 1 1 calc R U
H15B H 0.3241 0.5711 0.9672 0.061 Uiso 1 1 calc R U
H15C H 0.4761 0.5272 0.9493 0.061 Uiso 1 1 calc R U
O16 O 0.8262(2) 0.5856(2) 0.79341(15) 0.0390(5) Uani 1 1 d . .
H16 H 0.902(3) 0.576(4) 0.803(2) 0.046(11) Uiso 1 1 d . .
C17 C 0.8701(3) 0.3793(3) 0.7029(2) 0.0419(7) Uani 1 1 d . .
H17A H 0.8337 0.3236 0.7535 0.063 Uiso 1 1 calc R U
H17B H 0.9664 0.3921 0.7128 0.063 Uiso 1 1 calc R U
H17C H 0.8552 0.3352 0.6423 0.063 Uiso 1 1 calc R U
O18 O 0.5682(2) 0.6760(2) 0.47503(15) 0.0492(6) Uani 1 1 d . .
C19 C 0.6106(3) 0.3709(3) 0.5419(2) 0.0379(7) Uani 1 1 d . .
H19A H 0.5748 0.2943 0.5767 0.057 Uiso 1 1 calc R U
H19B H 0.7079 0.3615 0.5354 0.057 Uiso 1 1 calc R U
H19C H 0.5694 0.3744 0.4794 0.057 Uiso 1 1 calc R U
O20 O 0.3379(2) 0.3010(2) 0.63213(16) 0.0436(6) Uani 1 1 d . .
H20 H 0.293(3) 0.256(4) 0.665(2) 0.049(11) Uiso 1 1 d . .

loop_
_atom_site_aniso_label
_atom_site_aniso_U_11
_atom_site_aniso_U_22
_atom_site_aniso_U_33
_atom_site_aniso_U_23
_atom_site_aniso_U_13
_atom_site_aniso_U_12
O1 0.0209(10) 0.0588(13) 0.0414(10) 0.0053(11) -0.0028(9) -0.0027(10)
C2 0.0259(15) 0.0385(16) 0.0412(15) 0.0048(15) 0.0030(13) -0.0040(14)
C3 0.0227(14) 0.0339(15) 0.0365(14) 0.0078(12) 0.0021(11) -0.0036(12)
C4 0.0220(13) 0.0340(14) 0.0317(14) 0.0084(12) -0.0005(11) -0.0029(12)
C5 0.0251(14) 0.0398(16) 0.0294(13) 0.0077(12) -0.0013(11) 0.0028(13)
C6 0.0197(12) 0.0291(13) 0.0276(12) -0.0001(12) -0.0005(10) 0.0020(11)
C7 0.0207(14) 0.0356(14) 0.0322(13) -0.0044(13) 0.0004(11) 0.0007(12)
C8 0.0217(14) 0.0434(17) 0.0462(17) -0.0050(14) 0.0067(13) -0.0035(14)
C9 0.0313(16) 0.0396(17) 0.0459(17) 0.0071(14) 0.0123(14) -0.0044(14)
C10 0.0329(16) 0.0295(14) 0.0317(14) 0.0013(12) 0.0008(12) 0.0008(13)
C11 0.0242(13) 0.0278(14) 0.0282(12) 0.0012(11) -0.0025(10) -0.0011(12)
C12 0.0247(14) 0.0354(15) 0.0317(13) 0.0045(12) -0.0073(11) -0.0022(13)
C13 0.0205(14) 0.0405(16) 0.0343(14) 0.0019(12) -0.0025(11) -0.0021(13)
O14 0.0248(12) 0.0558(14) 0.0561(13) 0.0012(11) 0.0054(10) 0.0027(10)
C15 0.0372(17) 0.0456(18) 0.0390(15) 0.0031(14) 0.0037(13) -0.0018(15)
O16 0.0216(11) 0.0538(14) 0.0416(11) -0.0141(10) -0.0080(9) 0.0068(10)
C17 0.0268(16) 0.0411(16) 0.0576(18) -0.0036(16) -0.0056(15) 0.0083(13)
O18 0.0463(13) 0.0501(13) 0.0511(13) 0.0226(11) -0.0076(11) -0.0018(11)
C19 0.0410(18) 0.0355(15) 0.0371(15) -0.0047(13) 0.0008(13) 0.0003(13)
O20 0.0437(13) 0.0432(13) 0.0438(12) 0.0009(11) 0.0037(11) -0.0175(11)

loop_
_atom_type_symbol
_atom_type_description
_atom_type_scat_dispersion_real
_atom_type_scat_dispersion_imag
_atom_type_scat_source
C C 0.0033 0.0016 'International Tables Vol C Tables 4.2.6.8 and 6.1.1.4'
H H 0.0000 0.0000 'International Tables Vol C Tables 4.2.6.8 and 6.1.1.4'
O O 0.0106 0.0060 'International Tables Vol C Tables 4.2.6.8 and 6.1.1.4'

loop_
_geom_angle_atom_site_label_1
_geom_angle_atom_site_label_2
_geom_angle_atom_site_label_3
_geom_angle
C2 O1 C13 109.45(19)
O14 C2 O1 121.6(3)
O14 C2 C3 129.0(3)
O1 C2 C3 109.4(2)
C4 C3 C2 107.3(2)
C4 C3 C15 130.2(3)
C2 C3 C15 122.4(2)
C3 C4 C5 131.0(3)
C3 C4 C13 111.1(2)
C5 C4 C13 116.8(2)
C4 C5 C6 107.4(2)
C4 C5 H5A 110.2
C6 C5 H5A 110.2
C4 C5 H5B 110.2
C6 C5 H5B 110.2
H5A C5 H5B 108.5
C7 C6 C5 113.3(2)
C7 C6 C11 115.8(2)
C5 C6 C11 111.3(2)
C7 C6 H6 105.1
C5 C6 H6 105.1
C11 C6 H6 105.1
O16 C7 C8 106.8(2)
O16 C7 C17 109.2(2)
C8 C7 C17 111.1(2)
O16 C7 C6 103.5(2)
C8 C7 C6 110.3(2)
C17 C7 C6 115.3(2)
C9 C8 C7 125.1(3)
C9 C8 H8 117.4
C7 C8 H8 117.4
C8 C9 C10 123.1(3)
C8 C9 H9 118.5
C10 C9 H9 118.5
O18 C10 C9 121.1(3)
O18 C10 C11 121.9(3)
C9 C10 C11 116.9(2)
C10 C11 C19 105.4(2)
C10 C11 C12 108.6(2)
C19 C11 C12 110.8(2)
C10 C11 C6 108.8(2)
C19 C11 C6 114.5(2)
C12 C11 C6 108.5(2)
C13 C12 C11 113.6(2)
C13 C12 H12A 108.8
C11 C12 H12A 108.8
C13 C12 H12B 108.8
C11 C12 H12B 108.8
H12A C12 H12B 107.7
O20 C13 O1 108.5(2)
O20 C13 C4 115.9(2)
O1 C13 C4 102.7(2)
O20 C13 C12 109.2(2)
O1 C13 C12 110.1(2)
C4 C13 C12 110.2(2)
C3 C15 H15A 109.5
C3 C15 H15B 109.5
H15A C15 H15B 109.5
C3 C15 H15C 109.5
H15A C15 H15C 109.5
H15B C15 H15C 109.5
C7 O16 H16 106(3)
C7 C17 H17A 109.5
C7 C17 H17B 109.5
H17A C17 H17B 109.5
C7 C17 H17C 109.5
H17A C17 H17C 109.5
H17B C17 H17C 109.5
C11 C19 H19A 109.5
C11 C19 H19B 109.5
H19A C19 H19B 109.5
C11 C19 H19C 109.5
H19A C19 H19C 109.5
H19B C19 H19C 109.5
C13 O20 H20 108(3)

loop_
_geom_bond_atom_site_label_1
_geom_bond_atom_site_label_2
_geom_bond_distance
O1 C2 1.364(4)
O1 C13 1.463(3)
C2 O14 1.203(3)
C2 C3 1.475(4)
C3 C4 1.324(4)
C3 C15 1.490(4)
C4 C5 1.491(4)
C4 C13 1.512(4)
C5 C6 1.543(4)
C5 H5A 0.9700
C5 H5B 0.9700
C6 C7 1.538(3)
C6 C11 1.555(3)
C6 H6 0.9800
C7 O16 1.448(3)
C7 C8 1.495(4)
C7 C17 1.524(4)
C8 C9 1.325(4)
C8 H8 0.9300
C9 C10 1.467(4)
C9 H9 0.9300
C10 O18 1.220(3)
C10 C11 1.520(4)
C11 C19 1.546(4)
C11 C12 1.548(4)
C12 C13 1.513(4)
C12 H12A 0.9700
C12 H12B 0.9700
C13 O20 1.390(3)
C15 H15A 0.9600
C15 H15B 0.9600
C15 H15C 0.9600
O16 H16 0.76(3)
C17 H17A 0.9600
C17 H17B 0.9600
C17 H17C 0.9600
C19 H19A 0.9600
C19 H19B 0.9600
C19 H19C 0.9600
O20 H20 0.77(3)

loop_
_geom_hbond_atom_site_label_D
_geom_hbond_atom_site_label_H
_geom_hbond_atom_site_label_A
_geom_hbond_distance_DH
_geom_hbond_distance_HA
_geom_hbond_distance_DA
_geom_hbond_angle_DHA
_geom_hbond_site_symmetry_A
O16 H16 O14 0.76(3) 2.15(3) 2.903(3) 177(3) 1_655
O20 H20 O16 0.77(3) 2.12(4) 2.849(3) 158(3) 3_646
